data_4507046
loop_
_publ_author_name
'Stilinovi\'c, Vladimir'
'Kaitner, Branko'

_publ_section_title
;
 Salts and Co-Crystals of Gentisic Acid with Pyridine Derivatives: The
 Effect of Proton Transfer on the Crystal Packing (and Vice Versa)
;
_journal_issue 11
_journal_name_full 'Crystal Growth &amp; Design'
_journal_page_first 5763
_journal_paper_doi 10.1021/cg301267h
_journal_volume 12
_journal_year 2012
_chemical_formula_moiety 'C7 H5 O4, C5 H6 N3 O2'
_chemical_formula_sum 'C12 H11 N3 O6'
_chemical_formula_weight 293.24
_chemical_name_systematic
;
2-amino-3-nitropyridinium 2,5-dihydroxybenzoate
;
_space_group_IT_number 14
_symmetry_cell_setting monoclinic
_symmetry_space_group_name_Hall '-P 2yn'
_symmetry_space_group_name_H-M 'P 1 21/n 1'
_atom_sites_solution_hydrogens geom
_atom_sites_solution_primary direct
_atom_sites_solution_secondary difmap
_audit_creation_date 2012-07-10T13:13:06-00:00
_audit_creation_method 'WinGX routine CIF_UPDATE'
_cell_angle_alpha 90
_cell_angle_beta 98.954(10)
_cell_angle_gamma 90
_cell_formula_units_Z 8
_cell_length_a 13.2565(12)
_cell_length_b 13.6709(10)
_cell_length_c 13.9601(17)
_cell_measurement_reflns_used 64
_cell_measurement_temperature 295(2)
_cell_measurement_theta_max 52.0
_cell_measurement_theta_min 4.6
_cell_volume 2499.1(4)
_computing_structure_refinement 'SHELXL-97 (Sheldrick, 1997)'
_computing_structure_solution 'SHELXS-97 (Sheldrick, 1990)'
_diffrn_ambient_temperature 295(2)
_diffrn_measured_fraction_theta_full 0.987
_diffrn_measured_fraction_theta_max 0.987
_diffrn_measurement_device_type
;
Oxford Diffraction Xcalibur CCD
diffractometer
;
_diffrn_measurement_method '\w scan'
_diffrn_radiation_monochromator graphite
_diffrn_radiation_source 'fine-focus sealed tube'
_diffrn_radiation_type MoK\a
_diffrn_radiation_wavelength 0.71073
_diffrn_reflns_av_R_equivalents 0.0672
_diffrn_reflns_av_unetI/netI 0.0579
_diffrn_reflns_limit_h_max 15
_diffrn_reflns_limit_h_min -15
_diffrn_reflns_limit_k_max 16
_diffrn_reflns_limit_k_min -16
_diffrn_reflns_limit_l_max 16
_diffrn_reflns_limit_l_min -16
_diffrn_reflns_number 17887
_diffrn_reflns_theta_full 25
_diffrn_reflns_theta_max 25
_diffrn_reflns_theta_min 3.85
_diffrn_standards_number 27
_exptl_absorpt_coefficient_mu 0.128
_exptl_absorpt_correction_type none
_exptl_crystal_colour red
_exptl_crystal_density_diffrn 1.559
_exptl_crystal_density_method 'not measured'
_exptl_crystal_description needle
_exptl_crystal_F_000 1216
_exptl_crystal_size_max 0.12
_exptl_crystal_size_mid 0.04
_exptl_crystal_size_min 0.02
_refine_diff_density_max 0.662
_refine_diff_density_min -0.455
_refine_diff_density_rms 0.12
_refine_ls_extinction_method none
_refine_ls_goodness_of_fit_ref 1.108
_refine_ls_hydrogen_treatment constr
_refine_ls_matrix_type full
_refine_ls_number_parameters 382
_refine_ls_number_reflns 4347
_refine_ls_number_restraints 0
_refine_ls_restrained_S_all 1.108
_refine_ls_R_factor_all 0.1707
_refine_ls_R_factor_gt 0.1456
_refine_ls_shift/su_max 0.006
_refine_ls_shift/su_mean 0.001
_refine_ls_structure_factor_coef Fsqd
_refine_ls_weighting_details 'calc w=1/[\s^2^(Fo^2^)+(0.1375P)^2^+28.2949P] where P=(Fo^2^+2Fc^2^)/3'
_refine_ls_weighting_scheme calc
_refine_ls_wR_factor_gt 0.4202
_refine_ls_wR_factor_ref 0.4273
_reflns_number_gt 3012
_reflns_number_total 4347
_reflns_threshold_expression >2sigma(I)
_cod_data_source_file cg301267h_si_002.cif
_cod_data_source_block 10H_gent
_cod_original_sg_symbol_H-M 'P 21/n'
_cod_database_code 4507046

loop_
_symmetry_equiv_pos_as_xyz
'x, y, z'
'-x+1/2, y+1/2, -z+1/2'
'-x, -y, -z'
'x-1/2, -y-1/2, z-1/2'

loop_
_atom_site_label
_atom_site_type_symbol
_atom_site_fract_x
_atom_site_fract_y
_atom_site_fract_z
_atom_site_U_iso_or_equiv
_atom_site_adp_type
_atom_site_occupancy
_atom_site_symmetry_multiplicity
_atom_site_calc_flag
_atom_site_refinement_flags
O3 O 0.1120(6) 0.2055(5) 0.9003(6) 0.062(2) Uani 1 1 d .
H1O H 0.1717 0.1909 0.92 0.093 Uiso 1 1 calc R
O1 O 0.3537(5) 0.3837(5) 1.0195(6) 0.061(2) Uani 1 1 d .
O2 O 0.2980(5) 0.2348(5) 0.9764(6) 0.064(2) Uani 1 1 d .
O4 O 0.0530(6) 0.6061(5) 0.8896(7) 0.080(3) Uani 1 1 d .
H2O H 0.1046 0.6379 0.9091 0.12 Uiso 1 1 calc R
C6 C 0.1643(8) 0.4677(7) 0.9364(7) 0.052(2) Uani 1 1 d .
H6 H 0.2172 0.5099 0.9608 0.062 Uiso 1 1 calc R
C2 C 0.1011(8) 0.3062(7) 0.9018(7) 0.049(2) Uani 1 1 d .
C1 C 0.1827(7) 0.3668(7) 0.9398(7) 0.045(2) Uani 1 1 d .
C7 C 0.2833(7) 0.3270(7) 0.9821(7) 0.047(2) Uani 1 1 d .
C4 C -0.0065(8) 0.4438(8) 0.8605(9) 0.066(3) Uani 1 1 d .
H4 H -0.069 0.4703 0.8332 0.08 Uiso 1 1 calc R
C5 C 0.0751(8) 0.5051(7) 0.9001(8) 0.056(3) Uani 1 1 d .
C3 C 0.0081(8) 0.3446(7) 0.8630(8) 0.059(3) Uani 1 1 d .
H3 H -0.0453 0.3032 0.8383 0.071 Uiso 1 1 calc R
O6 O 0.2019(5) 0.9218(4) 0.0074(6) 0.0584(19) Uani 1 1 d .
N4 N 0.9719(6) 0.8073(5) 0.3894(6) 0.0459(19) Uani 1 1 d .
H4N H 1.0312 0.825 0.4182 0.055 Uiso 1 1 calc R
O8 O 0.4306(5) 0.5460(5) 0.1152(6) 0.060(2) Uani 1 1 d .
H4O H 0.3916 0.5189 0.0719 0.09 Uiso 1 1 calc R
C8 C 0.3081(7) 0.7872(6) 0.0646(6) 0.0385(19) Uani 1 1 d .
O5 O 0.1413(5) 0.7724(5) -0.0268(6) 0.0568(19) Uani 1 1 d .
C13 C 0.3202(7) 0.6852(6) 0.0680(7) 0.041(2) Uani 1 1 d .
H13 H 0.2663 0.6447 0.0426 0.049 Uiso 1 1 calc R
O7 O 0.3827(6) 0.9475(5) 0.0970(6) 0.061(2) Uani 1 1 d .
H3O H 0.3242 0.9635 0.0744 0.091 Uiso 1 1 calc R
C12 C 0.4145(7) 0.6439(6) 0.1103(7) 0.043(2) Uani 1 1 d .
C9 C 0.3889(7) 0.8478(7) 0.1023(7) 0.045(2) Uani 1 1 d .
C14 C 0.2100(7) 0.8295(6) 0.0109(7) 0.044(2) Uani 1 1 d .
N5 N 1.0262(6) 0.6486(6) 0.4119(6) 0.055(2) Uani 1 1 d .
H5N H 1.0847 0.6703 0.4387 0.067 Uiso 1 1 calc R
H6N H 1.0159 0.5866 0.4064 0.067 Uiso 1 1 calc R
C22 C 0.7834(8) 0.7561(8) 0.2983(7) 0.052(2) Uani 1 1 d .
H22 H 0.719 0.7385 0.2667 0.063 Uiso 1 1 calc R
C21 C 0.8503(7) 0.6869(7) 0.3313(7) 0.045(2) Uani 1 1 d .
C20 C 0.9532(7) 0.7096(7) 0.3797(7) 0.043(2) Uani 1 1 d .
C11 C 0.4920(7) 0.7051(7) 0.1500(7) 0.049(2) Uani 1 1 d .
H11 H 0.5535 0.6783 0.1794 0.059 Uiso 1 1 calc R
C10 C 0.4809(7) 0.8048(7) 0.1472(8) 0.052(3) Uani 1 1 d .
H10 H 0.5345 0.8444 0.1753 0.063 Uiso 1 1 calc R
C24 C 0.9047(8) 0.8779(7) 0.3575(8) 0.052(2) Uani 1 1 d .
H24 H 0.9235 0.9431 0.3674 0.063 Uiso 1 1 calc R
O12 O 0.7308(6) 0.5713(6) 0.2778(7) 0.080(3) Uani 1 1 d .
O11 O 0.8803(6) 0.5199(5) 0.3411(8) 0.081(3) Uani 1 1 d .
N6 N 0.8183(7) 0.5853(6) 0.3164(7) 0.058(2) Uani 1 1 d .
C23 C 0.8090(8) 0.8554(8) 0.3106(8) 0.060(3) Uani 1 1 d .
H23 H 0.7626 0.9042 0.2877 0.073 Uiso 1 1 calc R
N1 N 0.9643(6) 0.8452(5) 0.8870(5) 0.0446(18) Uani 1 1 d .
H1N H 1.0232 0.8278 0.9169 0.053 Uiso 1 1 calc R
N2 N 1.0298(6) 1.0012(6) 0.8821(6) 0.052(2) Uani 1 1 d .
H2N H 1.0872 0.979 0.9113 0.062 Uiso 1 1 calc R
H3N H 1.0238 1.062 0.8668 0.062 Uiso 1 1 calc R
C15 C 0.9501(7) 0.9412(6) 0.8608(7) 0.043(2) Uani 1 1 d .
C16 C 0.8539(7) 0.9655(6) 0.8088(7) 0.044(2) Uani 1 1 d .
C17 C 0.7792(7) 0.8930(7) 0.7928(8) 0.050(2) Uani 1 1 d .
H17 H 0.7146 0.9097 0.761 0.059 Uiso 1 1 calc R
C18 C 0.7968(7) 0.8007(7) 0.8215(8) 0.051(2) Uani 1 1 d .
H18 H 0.746 0.7534 0.8096 0.061 Uiso 1 1 calc R
C19 C 0.8924(7) 0.7776(6) 0.8690(8) 0.049(2) Uani 1 1 d .
H19 H 0.9068 0.7135 0.8888 0.058 Uiso 1 1 calc R
O9 O 0.8942(6) 1.1262(5) 0.7859(6) 0.070(2) Uani 1 1 d .
O10 O 0.7489(6) 1.0736(5) 0.7180(7) 0.074(2) Uani 1 1 d .
N3 N 0.8297(6) 1.0613(6) 0.7683(6) 0.051(2) Uani 1 1 d .

loop_
_atom_site_aniso_label
_atom_site_aniso_U_11
_atom_site_aniso_U_22
_atom_site_aniso_U_33
_atom_site_aniso_U_23
_atom_site_aniso_U_13
_atom_site_aniso_U_12
O3 0.062(5) 0.036(4) 0.085(6) -0.011(4) -0.002(4) -0.004(3)
O1 0.051(4) 0.042(4) 0.083(5) -0.013(4) -0.008(4) 0.002(3)
O2 0.056(4) 0.044(4) 0.089(6) 0.001(4) -0.004(4) 0.002(3)
O4 0.083(6) 0.034(4) 0.106(7) -0.008(4) -0.035(5) 0.007(4)
C6 0.053(6) 0.038(5) 0.058(6) -0.004(4) -0.007(5) -0.014(4)
C2 0.055(6) 0.036(5) 0.056(6) -0.005(4) 0.007(5) -0.005(4)
C1 0.040(5) 0.050(6) 0.044(5) 0.002(4) 0.007(4) 0.000(4)
C7 0.051(6) 0.034(5) 0.056(6) 0.002(4) 0.010(5) 0.002(4)
C4 0.053(6) 0.055(7) 0.081(8) 0.002(6) -0.020(6) 0.007(5)
C5 0.053(6) 0.042(5) 0.069(7) -0.006(5) -0.002(5) -0.005(5)
C3 0.049(6) 0.044(6) 0.078(7) -0.014(5) -0.014(5) -0.011(5)
O6 0.055(4) 0.026(3) 0.089(5) -0.002(3) -0.005(4) 0.005(3)
N4 0.042(4) 0.032(4) 0.062(5) -0.002(3) 0.003(4) -0.004(3)
O8 0.056(4) 0.035(4) 0.081(5) -0.011(3) -0.013(4) 0.009(3)
C8 0.044(5) 0.026(4) 0.045(5) -0.002(4) 0.005(4) 0.004(4)
O5 0.044(4) 0.042(4) 0.079(5) -0.006(3) -0.009(3) 0.000(3)
C13 0.039(5) 0.026(4) 0.056(6) -0.004(4) 0.003(4) 0.000(3)
O7 0.059(4) 0.028(3) 0.088(5) 0.003(3) -0.006(4) -0.005(3)
C12 0.050(5) 0.031(4) 0.047(5) 0.000(4) 0.000(4) 0.002(4)
C9 0.048(5) 0.035(5) 0.051(5) 0.000(4) 0.005(4) -0.005(4)
C14 0.037(5) 0.035(5) 0.057(6) -0.003(4) 0.000(4) 0.002(4)
N5 0.045(5) 0.044(5) 0.075(6) -0.006(4) 0.001(4) 0.000(4)
C22 0.043(5) 0.063(7) 0.048(6) 0.001(5) 0.000(4) 0.001(5)
C21 0.053(6) 0.035(5) 0.049(5) -0.008(4) 0.008(4) -0.011(4)
C20 0.042(5) 0.038(5) 0.049(5) -0.001(4) 0.007(4) -0.002(4)
C11 0.040(5) 0.044(5) 0.059(6) -0.002(4) -0.007(4) 0.001(4)
C10 0.046(5) 0.042(5) 0.063(6) -0.004(5) -0.010(5) -0.007(4)
C24 0.053(6) 0.038(5) 0.065(7) 0.001(5) 0.006(5) -0.006(4)
O12 0.064(5) 0.057(5) 0.114(7) -0.016(5) -0.004(5) -0.015(4)
O11 0.067(5) 0.037(4) 0.134(8) -0.018(4) 0.001(5) 0.000(4)
N6 0.055(5) 0.043(5) 0.074(6) -0.019(4) 0.003(4) -0.011(4)
C23 0.058(6) 0.045(6) 0.074(8) 0.012(5) -0.004(5) 0.001(5)
N1 0.046(4) 0.037(4) 0.049(5) 0.011(3) 0.003(3) -0.001(3)
N2 0.051(5) 0.033(4) 0.071(6) 0.006(4) 0.007(4) -0.005(3)
C15 0.047(5) 0.030(4) 0.048(5) -0.004(4) 0.001(4) 0.000(4)
C16 0.047(5) 0.032(5) 0.053(6) -0.005(4) 0.006(4) 0.002(4)
C17 0.034(5) 0.034(5) 0.081(7) -0.001(5) 0.008(5) 0.003(4)
C18 0.048(6) 0.031(5) 0.076(7) 0.006(4) 0.013(5) 0.000(4)
C19 0.054(6) 0.024(4) 0.067(7) 0.003(4) 0.007(5) -0.003(4)
O9 0.072(5) 0.028(4) 0.102(6) 0.005(4) -0.015(4) -0.007(3)
O10 0.068(5) 0.035(4) 0.109(7) 0.016(4) -0.017(5) 0.006(3)
N3 0.050(5) 0.032(4) 0.070(6) 0.001(4) 0.001(4) 0.004(4)

loop_
_atom_type_symbol
_atom_type_description
_atom_type_scat_dispersion_real
_atom_type_scat_dispersion_imag
_atom_type_scat_source
C C 0.0033 0.0016 'International Tables Vol C Tables 4.2.6.8 and 6.1.1.4'
H H 0 0 'International Tables Vol C Tables 4.2.6.8 and 6.1.1.4'
N N 0.0061 0.0033 'International Tables Vol C Tables 4.2.6.8 and 6.1.1.4'
O O 0.0106 0.006 'International Tables Vol C Tables 4.2.6.8 and 6.1.1.4'

loop_
_geom_angle_atom_site_label_1
_geom_angle_atom_site_label_2
_geom_angle_atom_site_label_3
_geom_angle
C2 O3 H1O 109.5
C5 O4 H2O 109.5
C5 C6 C1 122.5(9)
C5 C6 H6 118.8
C1 C6 H6 118.8
C3 C2 O3 117.7(8)
C3 C2 C1 121.1(9)
O3 C2 C1 121.2(9)
C6 C1 C2 116.8(9)
C6 C1 C7 121.2(9)
C2 C1 C7 121.9(9)
O1 C7 O2 121.4(9)
O1 C7 C1 120.1(8)
O2 C7 C1 118.4(9)
C3 C4 C5 118.8(10)
C3 C4 H4 120.6
C5 C4 H4 120.6
C6 C5 C4 120.6(10)
C6 C5 O4 125.4(9)
C4 C5 O4 113.9(9)
C4 C3 C2 120.3(9)
C4 C3 H3 119.9
C2 C3 H3 119.9
C24 N4 C20 124.9(8)
C24 N4 H4N 117.6
C20 N4 H4N 117.6
C12 O8 H4O 109.5
C9 C8 C13 120.1(8)
C9 C8 C14 120.8(8)
C13 C8 C14 118.9(8)
C8 C13 C12 120.0(8)
C8 C13 H13 120
C12 C13 H13 120
C9 O7 H3O 109.5
O8 C12 C11 118.6(8)
O8 C12 C13 122.5(8)
C11 C12 C13 118.8(8)
O7 C9 C8 122.5(8)
O7 C9 C10 118.8(8)
C8 C9 C10 118.7(8)
O5 C14 O6 123.6(8)
O5 C14 C8 118.9(8)
O6 C14 C8 117.5(8)
C20 N5 H5N 120
C20 N5 H6N 120
H5N N5 H6N 120
C21 C22 C23 120.7(10)
C21 C22 H22 119.7
C23 C22 H22 119.7
C22 C21 N6 117.7(9)
C22 C21 C20 122.3(9)
N6 C21 C20 120.0(8)
N5 C20 N4 118.6(8)
N5 C20 C21 127.9(9)
N4 C20 C21 113.4(8)
C10 C11 C12 121.6(9)
C10 C11 H11 119.2
C12 C11 H11 119.2
C11 C10 C9 120.6(9)
C11 C10 H10 119.7
C9 C10 H10 119.7
N4 C24 C23 121.0(9)
N4 C24 H24 119.5
C23 C24 H24 119.5
O12 N6 O11 124.0(9)
O12 N6 C21 116.8(9)
O11 N6 C21 119.2(8)
C24 C23 C22 117.7(10)
C24 C23 H23 121.2
C22 C23 H23 121.2
C19 N1 C15 123.6(8)
C19 N1 H1N 118.2
C15 N1 H1N 118.2
C15 N2 H2N 120
C15 N2 H3N 120
H2N N2 H3N 120
N2 C15 N1 117.3(8)
N2 C15 C16 126.4(8)
N1 C15 C16 116.2(8)
C17 C16 C15 118.6(8)
C17 C16 N3 118.3(8)
C15 C16 N3 123.1(8)
C18 C17 C16 122.6(9)
C18 C17 H17 118.7
C16 C17 H17 118.7
C17 C18 C19 117.9(9)
C17 C18 H18 121.1
C19 C18 H18 121.1
N1 C19 C18 121.0(8)
N1 C19 H19 119.5
C18 C19 H19 119.5
O10 N3 O9 123.1(8)
O10 N3 C16 118.8(8)
O9 N3 C16 118.1(8)

loop_
_geom_bond_atom_site_label_1
_geom_bond_atom_site_label_2
_geom_bond_distance
O3 C2 1.385(11)
O3 H1O 0.82
O1 C7 1.262(11)
O2 C7 1.279(11)
O4 C5 1.415(12)
O4 H2O 0.82
C6 C5 1.315(14)
C6 C1 1.400(13)
C6 H6 0.93
C2 C3 1.372(14)
C2 C1 1.400(13)
C1 C7 1.477(13)
C4 C3 1.370(14)
C4 C5 1.412(14)
C4 H4 0.93
C3 H3 0.93
O6 C14 1.267(10)
N4 C24 1.341(12)
N4 C20 1.361(11)
N4 H4N 0.86
O8 C12 1.355(11)
O8 H4O 0.82
C8 C9 1.393(12)
C8 C13 1.404(11)
C8 C14 1.511(12)
O5 C14 1.252(11)
C13 C12 1.414(12)
C13 H13 0.93
O7 C9 1.366(11)
O7 H3O 0.82
C12 C11 1.373(13)
C9 C10 1.410(13)
N5 C20 1.304(12)
N5 H5N 0.86
N5 H6N 0.86
C22 C21 1.329(14)
C22 C23 1.403(15)
C22 H22 0.93
C21 N6 1.457(12)
C21 C20 1.458(13)
C11 C10 1.370(13)
C11 H11 0.93
C10 H10 0.93
C24 C23 1.369(14)
C24 H24 0.93
O12 N6 1.215(11)
O11 N6 1.228(11)
C23 H23 0.93
N1 C19 1.323(11)
N1 C15 1.367(11)
N1 H1N 0.86
N2 C15 1.334(11)
N2 H2N 0.86
N2 H3N 0.86
C15 C16 1.406(13)
C16 C17 1.394(13)
C16 N3 1.443(12)
C17 C18 1.333(13)
C17 H17 0.93
C18 C19 1.372(14)
C18 H18 0.93
C19 H19 0.93
O9 N3 1.231(10)
O10 N3 1.197(10)
